data_1570881
loop_
_publ_author_name
'Liao, Qiuyan'
'Li, Aisen'
'Huang, Arui'
'Wang, Jiaqiang'
'Chang, Kai'
'Li, Hehua'
'Yao, Pengfei'
'Zhong, Cheng'
'Xie, Peidong'
'Wang, Jinfeng'
'Li, Zhen'
'Li, Qianqian'

_publ_section_title
;
 Controllable &#x3c0;-&#x3c0; coupling of intramolecular dimer models in
 aggregated states.
;
_journal_issue 12
_journal_name_full 'Chemical science'
_journal_page_first 4364
_journal_page_last 4373
_journal_paper_doi 10.1039/d3sc05533g
_journal_volume 15
_journal_year 2024
_chemical_formula_moiety 'C51 H46 O'
_chemical_formula_sum 'C51 H46 O'
_chemical_formula_weight 674.88
_space_group_crystal_system triclinic
_space_group_IT_number 2
_space_group_name_Hall '-P 1'
_space_group_name_H-M_alt 'P -1'
_atom_sites_solution_hydrogens geom
_atom_sites_solution_primary dual
_audit_creation_date 2023-11-15
_audit_creation_method
;
Olex2 1.5-ac5-024
(compiled 2022.04.12 svn.rca3783a0 for Rigaku Oxford Diffraction, GUI svn.r6498)
;
_audit_update_record
;
2023-11-15 deposited with the CCDC.	2024-02-01 downloaded from the CCDC.
;
_cell_angle_alpha 83.876(2)
_cell_angle_beta 81.273(2)
_cell_angle_gamma 81.763(2)
_cell_formula_units_Z 4
_cell_length_a 11.3790(2)
_cell_length_b 18.1303(3)
_cell_length_c 19.2624(4)
_cell_measurement_reflns_used 20313
_cell_measurement_temperature 291(1)
_cell_measurement_theta_max 75.0710
_cell_measurement_theta_min 2.3700
_cell_volume 3872.71(13)
_computing_cell_refinement 'CrysAlisPro 1.171.41.112a (Rigaku OD, 2021)'
_computing_data_collection 'CrysAlisPro 1.171.41.112a (Rigaku OD, 2021)'
_computing_data_reduction 'CrysAlisPro 1.171.41.112a (Rigaku OD, 2021)'
_computing_molecular_graphics 'Olex2 1.5-ac5-024 (Dolomanov et al., 2009)'
_computing_publication_material 'Olex2 1.5-ac5-024 (Dolomanov et al., 2009)'
_computing_structure_refinement 'SHELXL 2018/3 (Sheldrick, 2015)'
_computing_structure_solution 'SHELXT 2018/2 (Sheldrick, 2018)'
_diffrn_ambient_environment air
_diffrn_ambient_temperature 291(1)
_diffrn_detector 'Hybrid Pixel Array Detector'
_diffrn_detector_area_resol_mean 10.0000
_diffrn_detector_type 'HyPix-Arc 150'
_diffrn_measured_fraction_theta_full 0.992
_diffrn_measured_fraction_theta_max 0.992
_diffrn_measurement_details
;
List of Runs (angles in degrees, time in seconds):

  # Type    Start    End  Width  t~exp~   \w     \q     \k     \f   Frames
#--------------------------------------------------------------------------
  1  \w     56.00  98.00   0.50    0.51    --   62.89  15.00 120.00   84
  2  \w     77.00 121.00   0.50    0.51    --   76.75  15.00 150.00   88
  3  \w     65.00 117.00   0.50    0.51    --   76.75  15.00  90.00  104
  4  \w     65.00 121.00   0.50    0.51    --   76.75  15.00  30.00  112
  5  \w     26.00  51.00   0.50    0.51    --   62.89-125.00-180.00   50
  6  \w     23.00  57.00   0.50    0.51    --   62.89-125.00-150.00   68
  7  \w     42.00  98.00   0.50    0.51    --   76.75-125.00 -30.00  112
  8  \w     41.00  97.00   0.50    0.51    --   76.75-125.00 -90.00  112
  9  \w     45.00  80.00   0.50    0.51    --   76.75-125.00  30.00   70
 10  \w     28.00  57.00   0.50    0.51    --   62.89-125.00 150.00   58
 11  \w     31.00  86.00   0.50    0.51    --   72.93-125.00 120.00  110
 12  \w     35.00  96.00   0.50    0.51    --   76.75-125.00  60.00  122
 13  \w     35.00  98.00   0.50    0.51    --   76.75-125.00-150.00  126
 14  \w   -111.00 -72.00   0.50    0.51    --  -81.49 -15.00-120.00   78
 15  \w    -97.00 -71.00   0.50    0.51    --  -63.72 -15.00-180.00   52
 16  \w    -97.00 -56.00   0.50    0.51    --  -63.72 -15.00-150.00   82
 17  \w   -105.00 -71.00   0.50    0.51    --  -76.43 -15.00-150.00   68
 18  \w   -101.00 -68.00   0.50    0.51    --  -63.72 -15.00 -90.00   66
 19  \w   -120.00 -80.00   0.50    0.51    --  -81.49 -15.00-180.00   80
 20  \w   -116.00 -69.00   0.50    0.51    --  -76.43 -15.00 -90.00   94
 21  \w    -94.00 -69.00   0.50    0.51    --  -63.72 -15.00 -60.00   50
 22  \w   -124.00 -72.00   0.50    0.51    --  -81.49 -15.00 120.00  104
 23  \w   -103.00 -70.00   0.50    0.51    --  -63.72 -15.00 150.00   66
 24  \w    -65.00 -25.00   0.50    0.51    --  -63.72 125.00 -30.00   80
 25  \w    -53.00 -25.00   0.50    0.51    --  -63.72 125.00 -90.00   56
 26  \w   -102.00 -76.00   0.50    0.51    --  -81.49 125.00-180.00   52
 27  \w   -102.00 -76.00   0.50    0.51    --  -81.49 125.00 -60.00   52
 28  \w   -102.00 -46.00   0.50    0.51    --  -81.49 125.00 -90.00  112
 29  \w   -102.00 -75.00   0.50    0.51    --  -81.49 125.00 -30.00   54
 30  \w   -101.00 -52.00   0.50    0.51    --  -81.49 125.00   0.00   98
 31  \w   -102.00 -48.00   0.50    0.51    --  -81.49 125.00  30.00  108
 32  \w   -102.00 -52.00   0.50    0.51    --  -81.49 125.00  60.00  100
 33  \w   -102.00 -60.00   0.50    0.51    --  -81.49 125.00  90.00   84
 34  \w   -100.00 -50.00   0.50    0.51    --  -81.49 125.00 150.00  100
 35  \w    -52.00 -27.00   0.50    0.51    --  -63.72 125.00 150.00   50
 36  \w    -73.00 -34.00   0.50    0.51    --  -76.43 125.00  90.00   78
 37  \w   -102.00 -42.00   0.50    0.51    --  -81.49 125.00-150.00  120
;
_diffrn_measurement_device 'four-circle diffractometer'
_diffrn_measurement_device_type 'ROD, Synergy Custom system, HyPix-Arc 150'
_diffrn_measurement_method '\w scans'
_diffrn_orient_matrix_type 'CrysAlisPro convention (1999,Acta A55,543-557)'
_diffrn_orient_matrix_UB_11 -0.0008712000
_diffrn_orient_matrix_UB_12 0.0765668000
_diffrn_orient_matrix_UB_13 0.0280419000
_diffrn_orient_matrix_UB_21 0.0232327000
_diffrn_orient_matrix_UB_22 -0.0393472000
_diffrn_orient_matrix_UB_23 0.0724778000
_diffrn_orient_matrix_UB_31 0.1361611000
_diffrn_orient_matrix_UB_32 -0.0041017000
_diffrn_orient_matrix_UB_33 -0.0236121000
_diffrn_radiation_monochromator mirror
_diffrn_radiation_probe x-ray
_diffrn_radiation_type 'Cu K\a'
_diffrn_radiation_wavelength 1.54184
_diffrn_reflns_av_R_equivalents 0.0477
_diffrn_reflns_av_unetI/netI 0.0402
_diffrn_reflns_Laue_measured_fraction_full 0.992
_diffrn_reflns_Laue_measured_fraction_max 0.992
_diffrn_reflns_limit_h_max 13
_diffrn_reflns_limit_h_min -9
_diffrn_reflns_limit_k_max 21
_diffrn_reflns_limit_k_min -21
_diffrn_reflns_limit_l_max 22
_diffrn_reflns_limit_l_min -22
_diffrn_reflns_number 49955
_diffrn_reflns_point_group_measured_fraction_full 0.992
_diffrn_reflns_point_group_measured_fraction_max 0.992
_diffrn_reflns_theta_full 66.601
_diffrn_reflns_theta_max 66.601
_diffrn_reflns_theta_min 2.329
_diffrn_source 'Rotating-anode X-ray tube'
_diffrn_source_type 'Rigaku (Cu) X-ray Source'
_exptl_absorpt_coefficient_mu 0.508
_exptl_absorpt_correction_T_max 1.00000
_exptl_absorpt_correction_T_min 0.84632
_exptl_absorpt_correction_type multi-scan
_exptl_absorpt_process_details
;
CrysAlisPro 1.171.41.112a (Rigaku Oxford Diffraction, 2021)
Empirical absorption correction using spherical harmonics,
implemented in SCALE3 ABSPACK scaling algorithm.
;
_exptl_crystal_colour 'clear light yellow'
_exptl_crystal_colour_lustre clear
_exptl_crystal_colour_modifier light
_exptl_crystal_colour_primary yellow
_exptl_crystal_density_diffrn 1.157
_exptl_crystal_description block
_exptl_crystal_F_000 1440
_exptl_crystal_size_max 0.15
_exptl_crystal_size_mid 0.12
_exptl_crystal_size_min 0.08
_refine_diff_density_max 0.336
_refine_diff_density_min -0.301
_refine_diff_density_rms 0.040
_refine_ls_extinction_method none
_refine_ls_goodness_of_fit_ref 1.072
_refine_ls_hydrogen_treatment constr
_refine_ls_matrix_type full
_refine_ls_number_parameters 1077
_refine_ls_number_reflns 13584
_refine_ls_number_restraints 204
_refine_ls_restrained_S_all 1.144
_refine_ls_R_factor_all 0.0767
_refine_ls_R_factor_gt 0.0573
_refine_ls_shift/su_max 0.001
_refine_ls_shift/su_mean 0.000
_refine_ls_structure_factor_coef Fsqd
_refine_ls_weighting_details 'w=1/[\s^2^(Fo^2^)+(0.0851P)^2^+0.5967P] where P=(Fo^2^+2Fc^2^)/3'
_refine_ls_weighting_scheme calc
_refine_ls_wR_factor_gt 0.1555
_refine_ls_wR_factor_ref 0.1682
_reflns_Friedel_coverage 0.000
_reflns_number_gt 10143
_reflns_number_total 13584
_reflns_threshold_expression 'I > 2\s(I)'
_cod_data_source_file d3sc05533g4.cif
_cod_data_source_block 20221124-ch3cn_auto
_cod_depositor_comments 'Adding full bibliography for 1570870--1570891.cif.'
_cod_database_code 1570881
_shelx_shelxl_version_number 2018/3
_chemical_oxdiff_formula CHON
_shelx_space_group_comment
;
The symmetry employed for this shelxl refinement is uniquely defined
by the following loop, which should always be used as a source of
symmetry information in preference to the above space-group names.
They are only intended as comments.
;
_shelx_estimated_absorpt_t_max 0.960
_shelx_estimated_absorpt_t_min 0.928
_olex2_refinement_description
;
1. Fixed Uiso
 At 1.2 times of:
  All C(H) groups
 At 1.5 times of:
  All C(H,H,H) groups
2. Restrained distances
 C95-C97 \\sim C95-C97A
 with sigma of 0.02
 C95-C98 \\sim C95-C98A
 with sigma of 0.02
 C47-C49 \\sim C47-C49A
 with sigma of 0.02
 C95-C96 \\sim C95-C96A
 with sigma of 0.02
 C47-C50 \\sim C47-C50A
 with sigma of 0.02
 C47-C48 \\sim C47-C48A
 with sigma of 0.02
 C99-C101 \\sim C99-C3
 with sigma of 0.02
 C99-C102 \\sim C99-C1B
 with sigma of 0.02
 C99-C100 \\sim C99-C1A
 with sigma of 0.02
 C43-C46 \\sim C43-C46A
 with sigma of 0.02
 C43-C44 \\sim C43-C44A
 with sigma of 0.02
 C43-C45 \\sim C43-C45A
 with sigma of 0.02
3. Uiso/Uaniso restraints and constraints
Uanis(C1A) \\sim Ueq, Uanis(C100) \\sim Ueq, Uanis(C3) \\sim Ueq, Uanis(C101)
\\sim Ueq, Uanis(C1B) \\sim Ueq, Uanis(C102) \\sim Ueq, Uanis(C96A) \\sim Ueq,
Uanis(C98) \\sim Ueq, Uanis(C98A) \\sim Ueq, Uanis(C97) \\sim Ueq, Uanis(C97A)
\\sim Ueq, Uanis(C96) \\sim Ueq, Uanis(C48A) \\sim Ueq, Uanis(C48) \\sim Ueq,
Uanis(C49A) \\sim Ueq, Uanis(C49) \\sim Ueq, Uanis(C50A) \\sim Ueq, Uanis(C50)
\\sim Ueq: with sigma of 0.01 and sigma for terminal atoms of 0.02
Uanis(C30) \\sim Ueq, Uanis(C43) \\sim Ueq, Uanis(C46) \\sim Ueq, Uanis(C31)
\\sim Ueq: with sigma of 0.001 and sigma for terminal atoms of 0.002
Uanis(C43) \\sim Ueq, Uanis(C44) \\sim Ueq, Uanis(C46) \\sim Ueq, Uanis(C45)
\\sim Ueq, Uanis(C33) \\sim Ueq, Uanis(C32) \\sim Ueq, Uanis(C35) \\sim Ueq,
Uanis(C34) \\sim Ueq: with sigma of 0.01 and sigma for terminal atoms of 0.02
Uanis(C46A) \\sim Ueq, Uanis(C44) \\sim Ueq, Uanis(C46) \\sim Ueq, Uanis(C44A)
\\sim Ueq, Uanis(C45) \\sim Ueq, Uanis(C45A) \\sim Ueq: with sigma of 0.01 and
sigma for terminal atoms of 0.02
Uanis(C45) \\sim Ueq, Uanis(C44A) \\sim Ueq, Uanis(C45A) \\sim Ueq, Uanis(C46A)
\\sim Ueq, Uanis(C44) \\sim Ueq, Uanis(C46) \\sim Ueq: with sigma of 0.001 and
sigma for terminal atoms of 0.002
Uanis(C29) \\sim Ueq, Uanis(C30) \\sim Ueq: with sigma of 0.001 and sigma for
terminal atoms of 0.002
4. Others
 Sof(C98A)=Sof(H98D)=Sof(H98E)=Sof(H98F)=Sof(C96A)=Sof(H96D)=Sof(H96E)=
 Sof(H96F)=Sof(C97A)=Sof(H97D)=Sof(H97E)=Sof(H97F)=1-FVAR(1)
 Sof(C97)=Sof(H97A)=Sof(H97B)=Sof(H97C)=Sof(C98)=Sof(H98A)=Sof(H98B)=Sof(H98C)=
 Sof(C96)=Sof(H96A)=Sof(H96B)=Sof(H96C)=FVAR(1)
 Sof(C50A)=Sof(H50D)=Sof(H50E)=Sof(H50F)=Sof(C49A)=Sof(H49D)=Sof(H49E)=
 Sof(H49F)=Sof(C48A)=Sof(H48D)=Sof(H48E)=Sof(H48F)=1-FVAR(2)
 Sof(C48)=Sof(H48A)=Sof(H48B)=Sof(H48C)=Sof(C49)=Sof(H49A)=Sof(H49B)=Sof(H49C)=
 Sof(C50)=Sof(H50A)=Sof(H50B)=Sof(H50C)=FVAR(2)
 Sof(C3)=Sof(H3A)=Sof(H3B)=Sof(H3C)=Sof(C1A)=Sof(H1AA)=Sof(H1AB)=Sof(H1AC)=
 Sof(C1B)=Sof(H1BA)=Sof(H1BB)=Sof(H1BC)=1-FVAR(3)
 Sof(C100)=Sof(H10G)=Sof(H10H)=Sof(H10I)=Sof(C101)=Sof(H10J)=Sof(H10K)=
 Sof(H10L)=Sof(C102)=Sof(H10M)=Sof(H10N)=Sof(H10O)=FVAR(3)
 Sof(C46A)=Sof(H46D)=Sof(H46E)=Sof(H46F)=Sof(C44A)=Sof(H44D)=Sof(H44E)=
 Sof(H44F)=Sof(C45A)=Sof(H45D)=Sof(H45E)=Sof(H45F)=1-FVAR(4)
 Sof(C46)=Sof(H46A)=Sof(H46B)=Sof(H46C)=Sof(C45)=Sof(H45A)=Sof(H45B)=Sof(H45C)=
 Sof(C44)=Sof(H44A)=Sof(H44B)=Sof(H44C)=FVAR(4)
5.a Aromatic/amide H refined with riding coordinates:
 C12(H12), C14(H14), C57(H57), C55(H55), C91(H91), C17(H17), C6(H6), C8(H8),
 C22(H22), C28(H28), C63(H63), C74(H74), C94(H94), C61(H61), C82(H82), C87(H87),
  C77(H77), C92(H92), C20(H20), C18(H18), C27(H27), C25(H25), C72(H72),
 C35(H35), C93(H93), C86(H86), C39(H39), C19(H19), C69(H69), C84(H84), C26(H26),
  C85(H85), C71(H71), C80(H80), C30(H30), C78(H78), C70(H70), C42(H42),
 C40(H40), C41(H41), C79(H79), C34(H34), C32(H32), C33(H33)
5.b Idealised Me refined as rotating group:
 C52(H52A,H52B,H52C), C51(H51A,H51B,H51C), C104(H10A,H10B,H10C), C46(H46A,H46B,
 H46C), C103(H10D,H10E,H10F), C100(H10G,H10H,H10I), C101(H10J,H10K,H10L),
 C102(H10M,H10N,H10O), C97(H97A,H97B,H97C), C48(H48A,H48B,H48C), C49(H49A,H49B,
 H49C), C98(H98A,H98B,H98C), C50(H50A,H50B,H50C), C45(H45A,H45B,H45C), C44(H44A,
 H44B,H44C), C96(H96A,H96B,H96C), C98A(H98D,H98E,H98F), C96A(H96D,H96E,H96F),
 C97A(H97D,H97E,H97F), C50A(H50D,H50E,H50F), C49A(H49D,H49E,H49F), C48A(H48D,
 H48E,H48F), C3(H3A,H3B,H3C), C1A(H1AA,H1AB,H1AC), C1B(H1BA,H1BB,H1BC),
 C46A(H46D,H46E,H46F), C44A(H44D,H44E,H44F), C45A(H45D,H45E,H45F)
;
_olex2_submission_special_instructions 'No special instructions were received'
_oxdiff_exptl_absorpt_empirical_details
;
Empirical correction (ABSPACK) includes:
- Absorption correction using spherical harmonics
- Frame scaling
;
_oxdiff_exptl_absorpt_empirical_full_max 4.287
_oxdiff_exptl_absorpt_empirical_full_min 0.374

loop_
_space_group_symop_operation_xyz
'x, y, z'
'-x, -y, -z'

loop_
_atom_site_label
_atom_site_type_symbol
_atom_site_fract_x
_atom_site_fract_y
_atom_site_fract_z
_atom_site_U_iso_or_equiv
_atom_site_adp_type
_atom_site_occupancy
_atom_site_site_symmetry_order
_atom_site_calc_flag
_atom_site_refinement_flags_posn
_atom_site_refinement_flags_adp
_atom_site_refinement_flags_occupancy
_atom_site_disorder_assembly
_atom_site_disorder_group
O3 O 0.58258(11) 0.67864(7) 0.58082(6) 0.0518(3) Uani 1 1 d . . . . .
O66 O 0.86051(11) 0.16333(6) 0.87671(7) 0.0499(3) Uani 1 1 d . . . . .
C2 C 0.64458(15) 0.61125(9) 0.56300(9) 0.0418(4) Uani 1 1 d . . . . .
C1 C 0.67782(14) 0.56337(9) 0.62025(9) 0.0412(4) Uani 1 1 d . . . . .
C11 C 0.67237(15) 0.59186(10) 0.49427(9) 0.0427(4) Uani 1 1 d . . . . .
C15 C 0.64511(15) 0.58662(9) 0.69373(9) 0.0418(4) Uani 1 1 d . . . . .
C4 C 0.53847(15) 0.72836(10) 0.52913(9) 0.0448(4) Uani 1 1 d . . . . .
C67 C 0.72720(15) 0.23558(10) 0.98521(9) 0.0438(4) Uani 1 1 d . . . . .
C53 C 0.80971(14) 0.11613(9) 0.92968(9) 0.0429(4) Uani 1 1 d . . . . .
C54 C 0.74276(15) 0.15174(10) 0.98639(10) 0.0451(4) Uani 1 1 d . . . . .
C13 C 0.77124(15) 0.47111(10) 0.53895(9) 0.0450(4) Uani 1 1 d . . . . .
C89 C 0.94018(15) 0.26828(10) 0.77789(9) 0.0450(4) Uani 1 1 d . . . . .
C65 C 0.92429(15) 0.13393(10) 0.81720(9) 0.0442(4) Uani 1 1 d . . . . .
C90 C 0.82191(15) 0.30469(10) 0.77885(9) 0.0457(4) Uani 1 1 d . . . . .
C81 C 0.79612(16) 0.38184(10) 0.79123(9) 0.0477(4) Uani 1 1 d . . . . .
C12 C 0.73548(15) 0.52130(10) 0.48422(9) 0.0465(4) Uani 1 1 d . . . . .
H12 H 0.754673 0.507073 0.438471 0.056 Uiso 1 1 calc R U . . .
C24 C 0.73346(15) 0.60431(10) 0.73036(9) 0.0450(4) Uani 1 1 d . . . . .
C64 C 0.96694(15) 0.18751(10) 0.76562(10) 0.0472(4) Uani 1 1 d . . . . .
C88 C 1.03189(16) 0.30773(11) 0.79030(10) 0.0486(4) Uani 1 1 d . . . . .
C14 C 0.74107(15) 0.49402(10) 0.60690(9) 0.0457(4) Uani 1 1 d . . . . .
H14 H 0.764217 0.461599 0.644603 0.055 Uiso 1 1 calc R U . . .
C58 C 0.82367(15) 0.03925(10) 0.92700(10) 0.0453(4) Uani 1 1 d . . . . .
C16 C 0.52534(15) 0.58800(9) 0.72685(9) 0.0443(4) Uani 1 1 d . . . . .
C5 C 0.47124(16) 0.79293(10) 0.55422(10) 0.0485(4) Uani 1 1 d . . . . .
C76 C 0.82511(16) 0.27319(10) 0.99034(9) 0.0461(4) Uani 1 1 d . . . . .
C9 C 0.55992(16) 0.71613(10) 0.45860(10) 0.0474(4) Uani 1 1 d . . . . .
C56 C 0.70240(16) 0.02922(10) 1.04305(10) 0.0508(4) Uani 1 1 d . . . . .
C23 C 0.70303(17) 0.62069(11) 0.80284(10) 0.0518(4) Uani 1 1 d . . . . .
C37 C 0.45606(17) 0.80154(10) 0.63124(10) 0.0500(4) Uani 1 1 d . . . . .
C57 C 0.76834(16) -0.00220(10) 0.98513(10) 0.0507(4) Uani 1 1 d . . . . .
H57 H 0.776626 -0.053921 0.984568 0.061 Uiso 1 1 calc R U . . .
C60 C 0.94498(15) 0.05828(10) 0.80853(10) 0.0478(4) Uani 1 1 d . . . . .
C10 C 0.63963(17) 0.64656(11) 0.43205(10) 0.0513(4) Uani 1 1 d . . . . .
C21 C 0.49572(17) 0.60528(11) 0.79892(10) 0.0513(4) Uani 1 1 d . . . . .
C73 C 0.60206(18) 0.35728(11) 0.97134(10) 0.0533(5) Uani 1 1 d . . . . .
C68 C 0.61481(16) 0.27696(10) 0.97668(10) 0.0483(4) Uani 1 1 d . . . . .
C55 C 0.69065(16) 0.10699(10) 1.04240(10) 0.0503(4) Uani 1 1 d . . . . .
H55 H 0.646322 0.129687 1.080862 0.060 Uiso 1 1 calc R U . . .
C75 C 0.81086(18) 0.35336(11) 0.98556(10) 0.0541(5) Uani 1 1 d . . . . .
C91 C 0.67511(17) 0.41726(11) 0.79333(11) 0.0572(5) Uani 1 1 d . . . . .
H91 H 0.657123 0.467342 0.802220 0.069 Uiso 1 1 calc R U . . .
C17 C 0.43186(16) 0.57187(11) 0.69229(11) 0.0532(5) Uani 1 1 d . . . . .
H17 H 0.449078 0.560253 0.645656 0.064 Uiso 1 1 calc R U . . .
C59 C 0.89624(16) 0.00098(10) 0.86519(11) 0.0531(5) Uani 1 1 d . . . . .
C6 C 0.42332(17) 0.84627(10) 0.50559(11) 0.0544(5) Uani 1 1 d . . . . .
H6 H 0.378112 0.889658 0.521491 0.065 Uiso 1 1 calc R U . . .
C7 C 0.44052(17) 0.83712(11) 0.43381(11) 0.0536(5) Uani 1 1 d . . . . .
C38 C 0.34460(18) 0.79514(10) 0.67315(11) 0.0551(5) Uani 1 1 d . . . . .
C83 C 1.00532(17) 0.38601(11) 0.80003(10) 0.0539(5) Uani 1 1 d . . . . .
C47 C 0.84081(17) 0.39385(10) 0.52532(10) 0.0540(5) Uani 1 1 d D . . . .
C8 C 0.50908(17) 0.77193(11) 0.41206(10) 0.0532(5) Uani 1 1 d . . . . .
H8 H 0.521884 0.764964 0.364228 0.064 Uiso 1 1 calc R U . . .
C22 C 0.58509(18) 0.62046(12) 0.83486(10) 0.0579(5) Uani 1 1 d . . . . .
H22 H 0.565512 0.630793 0.881791 0.070 Uiso 1 1 calc R U . . .
C36 C 0.55736(19) 0.80952(10) 0.66198(12) 0.0576(5) Uani 1 1 d . . . . .
C28 C 0.85488(17) 0.60729(11) 0.69882(11) 0.0553(5) Uani 1 1 d . . . . .
H28 H 0.876966 0.597883 0.651780 0.066 Uiso 1 1 calc R U . . .
C63 C 1.03244(17) 0.16292(12) 0.70371(11) 0.0568(5) Uani 1 1 d . . . . .
H63 H 1.061216 0.198055 0.668885 0.068 Uiso 1 1 calc R U . . .
C74 C 0.70022(19) 0.39286(11) 0.97522(11) 0.0589(5) Uani 1 1 d . . . . .
H74 H 0.691826 0.444861 0.970747 0.071 Uiso 1 1 calc R U . . .
C94 C 0.72506(17) 0.26723(11) 0.76827(11) 0.0565(5) Uani 1 1 d . . . . .
H94 H 0.739685 0.216932 0.759931 0.068 Uiso 1 1 calc R U . . .
C61 C 1.01145(17) 0.03708(11) 0.74534(11) 0.0569(5) Uani 1 1 d . . . . .
H61 H 1.026507 -0.013600 0.738514 0.068 Uiso 1 1 calc R U . . .
C82 C 0.88839(18) 0.42060(11) 0.80038(11) 0.0565(5) Uani 1 1 d . . . . .
H82 H 0.871377 0.471298 0.806963 0.068 Uiso 1 1 calc R U . . .
C87 C 1.15116(17) 0.27258(13) 0.79566(11) 0.0589(5) Uani 1 1 d . . . . .
H87 H 1.170191 0.221518 0.791240 0.071 Uiso 1 1 calc R U . . .
C62 C 1.05655(18) 0.08750(12) 0.69192(11) 0.0606(5) Uani 1 1 d . . . . .
C77 C 0.94033(18) 0.23481(13) 1.00027(12) 0.0642(5) Uani 1 1 d . . . . .
H77 H 0.952362 0.182815 1.002857 0.077 Uiso 1 1 calc R U . . .
C92 C 0.58686(18) 0.37952(13) 0.78268(12) 0.0635(6) Uani 1 1 d . . . . .
H92 H 0.508926 0.403749 0.783611 0.076 Uiso 1 1 calc R U . . .
C95 C 0.64232(18) -0.01827(12) 1.10578(11) 0.0610(5) Uani 1 1 d D . . . .
C20 C 0.37441(19) 0.60548(13) 0.83148(12) 0.0653(6) Uani 1 1 d . . . . .
H20 H 0.354091 0.616541 0.878182 0.078 Uiso 1 1 calc R U . . .
C18 C 0.31787(18) 0.57299(13) 0.72562(13) 0.0656(6) Uani 1 1 d . . . . .
H18 H 0.258204 0.562368 0.701559 0.079 Uiso 1 1 calc R U . . .
C29 C 0.3373(2) 0.79586(12) 0.74872(12) 0.0668(6) Uani 1 1 d . U . . .
C43 C 0.38072(19) 0.89608(12) 0.38272(12) 0.0644(5) Uani 1 1 d D U . . .
C27 C 0.93862(18) 0.62352(12) 0.73593(13) 0.0650(6) Uani 1 1 d . . . . .
H27 H 1.016817 0.625566 0.713881 0.078 Uiso 1 1 calc R U . . .
C25 C 0.7949(2) 0.63638(13) 0.83952(12) 0.0667(6) Uani 1 1 d . . . . .
H25 H 0.776037 0.646196 0.886609 0.080 Uiso 1 1 calc R U . . .
C72 C 0.4884(2) 0.39794(13) 0.96149(12) 0.0688(6) Uani 1 1 d . . . . .
H72 H 0.479956 0.449949 0.957287 0.083 Uiso 1 1 calc R U . . .
C35 C 0.67085(19) 0.81748(12) 0.62143(14) 0.0700(6) Uani 1 1 d . U . . .
H35 H 0.677789 0.820072 0.572530 0.084 Uiso 1 1 calc R U . . .
C93 C 0.61217(18) 0.30345(13) 0.77013(12) 0.0658(6) Uani 1 1 d . . . . .
H93 H 0.550525 0.277724 0.763020 0.079 Uiso 1 1 calc R U . . .
C86 C 1.23705(19) 0.31287(15) 0.80712(12) 0.0724(6) Uani 1 1 d . . . . .
H86 H 1.313937 0.288824 0.811022 0.087 Uiso 1 1 calc R U . . .
C39 C 0.24007(19) 0.78621(12) 0.64480(14) 0.0679(6) Uani 1 1 d . . . . .
H39 H 0.243736 0.784064 0.596486 0.081 Uiso 1 1 calc R U . . .
C19 C 0.28890(19) 0.59009(14) 0.79631(13) 0.0715(6) Uani 1 1 d . . . . .
H19 H 0.210397 0.590707 0.818665 0.086 Uiso 1 1 calc R U . . .
C69 C 0.51197(18) 0.24285(13) 0.97090(12) 0.0657(6) Uani 1 1 d . . . . .
H69 H 0.517881 0.190991 0.972922 0.079 Uiso 1 1 calc R U . . .
C84 C 1.0999(2) 0.42554(14) 0.81003(13) 0.0716(6) Uani 1 1 d . . . . .
H84 H 1.084135 0.476715 0.814454 0.086 Uiso 1 1 calc R U . . .
C26 C 0.9087(2) 0.63732(14) 0.80749(13) 0.0717(6) Uani 1 1 d . . . . .
H26 H 0.967488 0.647095 0.832675 0.086 Uiso 1 1 calc R U . . .
C31 C 0.5494(2) 0.80755(13) 0.73681(13) 0.0689(6) Uani 1 1 d . U . . .
C85 C 1.2118(2) 0.39058(15) 0.81322(14) 0.0776(7) Uani 1 1 d . . . . .
H85 H 1.272387 0.417606 0.819455 0.093 Uiso 1 1 calc R U . . .
C99 C 1.1315(2) 0.06092(16) 0.62373(13) 0.0807(7) Uani 1 1 d D . . . .
C71 C 0.3932(2) 0.36343(16) 0.95811(13) 0.0797(7) Uani 1 1 d . . . . .
H71 H 0.319376 0.391328 0.952895 0.096 Uiso 1 1 calc R U . . .
C80 C 0.9116(2) 0.38969(14) 0.99153(13) 0.0763(7) Uani 1 1 d . . . . .
H80 H 0.903404 0.441665 0.988445 0.092 Uiso 1 1 calc R U . . .
C30 C 0.4400(2) 0.80027(14) 0.77715(14) 0.0784(7) Uani 1 1 d . U . . .
H30 H 0.435225 0.798234 0.825933 0.094 Uiso 1 1 calc R U . . .
C52 C 0.7566(2) 0.67174(14) 0.39062(13) 0.0823(8) Uani 1 1 d . . . . .
H52A H 0.737711 0.707215 0.351947 0.124 Uiso 1 1 calc R U . . .
H52B H 0.807783 0.629066 0.372865 0.124 Uiso 1 1 calc R U . . .
H52C H 0.796977 0.694581 0.421334 0.124 Uiso 1 1 calc R U . . .
C78 C 1.0327(2) 0.27201(16) 1.00603(15) 0.0824(7) Uani 1 1 d . . . . .
H78 H 1.106678 0.245362 1.013044 0.099 Uiso 1 1 calc R U . . .
C51 C 0.5756(3) 0.60843(14) 0.38443(13) 0.0860(8) Uani 1 1 d . . . . .
H51A H 0.507643 0.588517 0.411824 0.129 Uiso 1 1 calc R U . . .
H51B H 0.629776 0.568545 0.363725 0.129 Uiso 1 1 calc R U . . .
H51C H 0.548996 0.644264 0.347812 0.129 Uiso 1 1 calc R U . . .
C70 C 0.4053(2) 0.28478(16) 0.96247(14) 0.0790(7) Uani 1 1 d . . . . .
H70 H 0.339155 0.261095 0.959525 0.095 Uiso 1 1 calc R U . . .
C42 C 0.2237(3) 0.79046(15) 0.79025(16) 0.0897(8) Uani 1 1 d . . . . .
H42 H 0.216937 0.791448 0.838871 0.108 Uiso 1 1 calc R U . . .
C40 C 0.1341(2) 0.78072(14) 0.68780(17) 0.0848(8) Uani 1 1 d . . . . .
H40 H 0.066215 0.774757 0.668529 0.102 Uiso 1 1 calc R U . . .
C41 C 0.1265(3) 0.78402(15) 0.76140(18) 0.0950(9) Uani 1 1 d . . . . .
H41 H 0.053267 0.781691 0.789934 0.114 Uiso 1 1 calc R U . . .
C79 C 1.0179(2) 0.35056(17) 1.00151(15) 0.0885(8) Uani 1 1 d . . . . .
H79 H 1.082194 0.375555 1.005452 0.106 Uiso 1 1 calc R U . . .
C34 C 0.7690(2) 0.82139(15) 0.65196(19) 0.0905(8) Uani 1 1 d . U . . .
H34 H 0.841911 0.826434 0.623871 0.109 Uiso 1 1 calc R U . . .
C104 C 0.8163(3) -0.04325(16) 0.83244(15) 0.0973(9) Uani 1 1 d . . . . .
H10A H 0.786123 -0.080594 0.867052 0.146 Uiso 1 1 calc R U . . .
H10B H 0.862414 -0.067040 0.793034 0.146 Uiso 1 1 calc R U . . .
H10C H 0.750372 -0.009766 0.816755 0.146 Uiso 1 1 calc R U . . .
C46 C 0.4274(5) 0.8828(3) 0.3041(3) 0.0709(13) Uani 0.655(12) 1 d D U P A 1
H46A H 0.512774 0.882788 0.295572 0.106 Uiso 0.655(12) 1 calc R U P A 1
H46B H 0.390016 0.922055 0.274055 0.106 Uiso 0.655(12) 1 calc R U P A 1
H46C H 0.408230 0.835497 0.294201 0.106 Uiso 0.655(12) 1 calc R U P A 1
C103 C 1.0011(2) -0.05190(15) 0.89158(16) 0.0960(10) Uani 1 1 d . . . . .
H10D H 1.047826 -0.024167 0.914351 0.144 Uiso 1 1 calc R U . . .
H10E H 1.050702 -0.074116 0.852355 0.144 Uiso 1 1 calc R U . . .
H10F H 0.970543 -0.090481 0.924531 0.144 Uiso 1 1 calc R U . . .
C32 C 0.6559(3) 0.81185(15) 0.76669(17) 0.0940(9) Uani 1 1 d . U . . .
H32 H 0.652300 0.810429 0.815369 0.113 Uiso 1 1 calc R U . . .
C33 C 0.7619(3) 0.81796(17) 0.7250(2) 0.1022(10) Uani 1 1 d . U . . .
H33 H 0.830420 0.819863 0.745287 0.123 Uiso 1 1 calc R U . . .
C100 C 1.0619(8) 0.0057(7) 0.5950(6) 0.129(4) Uani 0.510(9) 1 d D U P B 1
H10G H 1.111581 -0.017496 0.556360 0.194 Uiso 0.510(9) 1 calc R U P B 1
H10H H 0.990443 0.032537 0.579062 0.194 Uiso 0.510(9) 1 calc R U P B 1
H10I H 1.040509 -0.032035 0.631793 0.194 Uiso 0.510(9) 1 calc R U P B 1
C101 C 1.2414(5) 0.0030(5) 0.6476(4) 0.096(2) Uani 0.510(9) 1 d D U P B 1
H10J H 1.211122 -0.039223 0.675333 0.145 Uiso 0.510(9) 1 calc R U P B 1
H10K H 1.285531 0.027181 0.675250 0.145 Uiso 0.510(9) 1 calc R U P B 1
H10L H 1.293260 -0.013653 0.606633 0.145 Uiso 0.510(9) 1 calc R U P B 1
C102 C 1.1782(14) 0.1179(5) 0.5743(6) 0.179(7) Uani 0.510(9) 1 d D U P B 1
H10M H 1.234219 0.095062 0.537836 0.268 Uiso 0.510(9) 1 calc R U P B 1
H10N H 1.217969 0.148865 0.598091 0.268 Uiso 0.510(9) 1 calc R U P B 1
H10O H 1.113560 0.147998 0.553746 0.268 Uiso 0.510(9) 1 calc R U P B 1
C97 C 0.6903(5) -0.0069(3) 1.1716(2) 0.104(2) Uani 0.681(7) 1 d D U P C 1
H97A H 0.775246 -0.022502 1.166217 0.156 Uiso 0.681(7) 1 calc R U P C 1
H97B H 0.651867 -0.035972 1.210876 0.156 Uiso 0.681(7) 1 calc R U P C 1
H97C H 0.674679 0.045100 1.179999 0.156 Uiso 0.681(7) 1 calc R U P C 1
C48 C 0.8693(6) 0.3471(3) 0.5917(2) 0.091(2) Uani 0.592(8) 1 d D U P D 1
H48A H 0.911103 0.299237 0.579764 0.137 Uiso 0.592(8) 1 calc R U P D 1
H48B H 0.796148 0.340131 0.622265 0.137 Uiso 0.592(8) 1 calc R U P D 1
H48C H 0.918810 0.372020 0.615175 0.137 Uiso 0.592(8) 1 calc R U P D 1
C49 C 0.9581(5) 0.4031(3) 0.4773(4) 0.103(3) Uani 0.592(8) 1 d D U P D 1
H49A H 1.007796 0.427910 0.500853 0.155 Uiso 0.592(8) 1 calc R U P D 1
H49B H 0.941423 0.432486 0.434606 0.155 Uiso 0.592(8) 1 calc R U P D 1
H49C H 0.998902 0.354803 0.466286 0.155 Uiso 0.592(8) 1 calc R U P D 1
C98 C 0.6642(6) -0.1012(2) 1.0935(3) 0.115(2) Uani 0.681(7) 1 d D U P C 1
H98A H 0.632550 -0.108494 1.051625 0.172 Uiso 0.681(7) 1 calc R U P C 1
H98B H 0.624912 -0.129334 1.133147 0.172 Uiso 0.681(7) 1 calc R U P C 1
H98C H 0.748721 -0.117934 1.087979 0.172 Uiso 0.681(7) 1 calc R U P C 1
C50 C 0.7657(5) 0.3503(3) 0.4890(4) 0.109(3) Uani 0.592(8) 1 d D U P D 1
H50A H 0.807216 0.301060 0.482417 0.163 Uiso 0.592(8) 1 calc R U P D 1
H50B H 0.752934 0.375966 0.443992 0.163 Uiso 0.592(8) 1 calc R U P D 1
H50C H 0.689758 0.346554 0.517743 0.163 Uiso 0.592(8) 1 calc R U P D 1
C45 C 0.4083(6) 0.9749(2) 0.3946(3) 0.0814(15) Uani 0.655(12) 1 d D U P A 1
H45A H 0.376564 0.986168 0.441964 0.122 Uiso 0.655(12) 1 calc R U P A 1
H45B H 0.371808 1.011625 0.361953 0.122 Uiso 0.655(12) 1 calc R U P A 1
H45C H 0.493444 0.975733 0.387336 0.122 Uiso 0.655(12) 1 calc R U P A 1
C44 C 0.2494(4) 0.8956(4) 0.3957(3) 0.0908(17) Uani 0.655(12) 1 d D U P A 1
H44A H 0.230822 0.847887 0.386619 0.136 Uiso 0.655(12) 1 calc R U P A 1
H44B H 0.211828 0.934173 0.365120 0.136 Uiso 0.655(12) 1 calc R U P A 1
H44C H 0.220265 0.904604 0.443941 0.136 Uiso 0.655(12) 1 calc R U P A 1
C96 C 0.5085(3) 0.0069(4) 1.1144(3) 0.109(2) Uani 0.681(7) 1 d D U P C 1
H96A H 0.493449 0.058980 1.122412 0.163 Uiso 0.681(7) 1 calc R U P C 1
H96B H 0.469815 -0.021803 1.153804 0.163 Uiso 0.681(7) 1 calc R U P C 1
H96C H 0.477504 -0.000512 1.072343 0.163 Uiso 0.681(7) 1 calc R U P C 1
C98A C 0.7357(8) -0.0795(7) 1.1340(7) 0.109(5) Uani 0.319(7) 1 d D U P C 2
H98D H 0.774193 -0.109065 1.096443 0.163 Uiso 0.319(7) 1 calc R U P C 2
H98E H 0.696590 -0.110875 1.171017 0.163 Uiso 0.319(7) 1 calc R U P C 2
H98F H 0.794559 -0.056629 1.151987 0.163 Uiso 0.319(7) 1 calc R U P C 2
C96A C 0.5468(10) -0.0569(7) 1.0821(5) 0.102(4) Uani 0.319(7) 1 d D U P C 2
H96D H 0.489564 -0.020098 1.061677 0.153 Uiso 0.319(7) 1 calc R U P C 2
H96E H 0.506659 -0.084260 1.122025 0.153 Uiso 0.319(7) 1 calc R U P C 2
H96F H 0.583779 -0.090815 1.047729 0.153 Uiso 0.319(7) 1 calc R U P C 2
C97A C 0.5825(14) 0.0270(5) 1.1669(5) 0.113(5) Uani 0.319(7) 1 d D U P C 2
H97D H 0.640714 0.052324 1.182664 0.170 Uiso 0.319(7) 1 calc R U P C 2
H97E H 0.549712 -0.006021 1.204948 0.170 Uiso 0.319(7) 1 calc R U P C 2
H97F H 0.519280 0.063059 1.151490 0.170 Uiso 0.319(7) 1 calc R U P C 2
C50A C 0.8759(10) 0.3836(4) 0.4473(4) 0.103(4) Uani 0.408(8) 1 d D U P D 2
H50D H 0.922644 0.422081 0.425590 0.154 Uiso 0.408(8) 1 calc R U P D 2
H50E H 0.804920 0.386621 0.425302 0.154 Uiso 0.408(8) 1 calc R U P D 2
H50F H 0.922429 0.335496 0.441711 0.154 Uiso 0.408(8) 1 calc R U P D 2
C49A C 0.9531(8) 0.3846(5) 0.5617(7) 0.122(4) Uani 0.408(8) 1 d D U P D 2
H49D H 0.930399 0.392414 0.610659 0.182 Uiso 0.408(8) 1 calc R U P D 2
H49E H 1.004635 0.420523 0.539882 0.182 Uiso 0.408(8) 1 calc R U P D 2
H49F H 0.994658 0.334998 0.557281 0.182 Uiso 0.408(8) 1 calc R U P D 2
C48A C 0.7637(8) 0.3345(4) 0.5580(6) 0.108(4) Uani 0.408(8) 1 d D U P D 2
H48D H 0.808272 0.285851 0.552189 0.162 Uiso 0.408(8) 1 calc R U P D 2
H48E H 0.693283 0.339281 0.535142 0.162 Uiso 0.408(8) 1 calc R U P D 2
H48F H 0.740600 0.340484 0.607271 0.162 Uiso 0.408(8) 1 calc R U P D 2
C3 C 1.1141(14) -0.0132(6) 0.6056(7) 0.167(7) Uani 0.490(9) 1 d D U P B 2
H3A H 1.029918 -0.016999 0.610770 0.250 Uiso 0.490(9) 1 calc R U P B 2
H3B H 1.152064 -0.051245 0.636440 0.250 Uiso 0.490(9) 1 calc R U P B 2
H3C H 1.149053 -0.019579 0.557663 0.250 Uiso 0.490(9) 1 calc R U P B 2
C1A C 1.0867(7) 0.1145(5) 0.5598(3) 0.101(3) Uani 0.490(9) 1 d D U P B 2
H1AA H 1.130799 0.098447 0.516240 0.151 Uiso 0.490(9) 1 calc R U P B 2
H1AB H 1.099453 0.164835 0.564562 0.151 Uiso 0.490(9) 1 calc R U P B 2
H1AC H 1.002821 0.112730 0.559731 0.151 Uiso 0.490(9) 1 calc R U P B 2
C1B C 1.2578(5) 0.0744(9) 0.6215(5) 0.149(5) Uani 0.490(9) 1 d D U P B 2
H1BA H 1.293179 0.042783 0.658058 0.224 Uiso 0.490(9) 1 calc R U P B 2
H1BB H 1.259703 0.125877 0.628480 0.224 Uiso 0.490(9) 1 calc R U P B 2
H1BC H 1.302099 0.063424 0.576463 0.224 Uiso 0.490(9) 1 calc R U P B 2
C46A C 0.2543(7) 0.8650(6) 0.3755(5) 0.070(3) Uani 0.345(12) 1 d D U P A 2
H46D H 0.271761 0.816845 0.357112 0.105 Uiso 0.345(12) 1 calc R U P A 2
H46E H 0.210768 0.899354 0.344091 0.105 Uiso 0.345(12) 1 calc R U P A 2
H46F H 0.206839 0.860669 0.421033 0.105 Uiso 0.345(12) 1 calc R U P A 2
C44A C 0.3455(13) 0.9710(5) 0.4093(6) 0.094(3) Uani 0.345(12) 1 d D U P A 2
H44D H 0.275473 0.969900 0.443942 0.141 Uiso 0.345(12) 1 calc R U P A 2
H44E H 0.328350 1.007200 0.370858 0.141 Uiso 0.345(12) 1 calc R U P A 2
H44F H 0.409995 0.984268 0.430302 0.141 Uiso 0.345(12) 1 calc R U P A 2
C45A C 0.4533(9) 0.9004(6) 0.3125(5) 0.075(3) Uani 0.345(12) 1 d D U P A 2
H45D H 0.532122 0.910731 0.316957 0.113 Uiso 0.345(12) 1 calc R U P A 2
H45E H 0.415888 0.939635 0.282516 0.113 Uiso 0.345(12) 1 calc R U P A 2
H45F H 0.459207 0.853586 0.292327 0.113 Uiso 0.345(12) 1 calc R U P A 2

loop_
_atom_site_aniso_label
_atom_site_aniso_U_11
_atom_site_aniso_U_22
_atom_site_aniso_U_33
_atom_site_aniso_U_23
_atom_site_aniso_U_13
_atom_site_aniso_U_12
O3 0.0746(8) 0.0406(6) 0.0363(7) -0.0044(5) -0.0090(6) 0.0076(6)
O66 0.0648(8) 0.0364(6) 0.0437(7) -0.0005(5) 0.0050(6) -0.0061(5)
C2 0.0494(9) 0.0373(8) 0.0377(10) -0.0052(7) -0.0041(7) -0.0030(7)
C1 0.0461(9) 0.0428(9) 0.0335(9) -0.0028(7) -0.0036(7) -0.0042(7)
C11 0.0492(9) 0.0438(9) 0.0340(9) -0.0027(7) -0.0039(7) -0.0052(7)
C15 0.0519(10) 0.0365(8) 0.0345(9) -0.0020(7) -0.0032(7) -0.0014(7)
C4 0.0533(10) 0.0421(9) 0.0381(10) 0.0006(7) -0.0085(7) -0.0039(8)
C67 0.0533(10) 0.0421(9) 0.0340(9) -0.0023(7) 0.0001(7) -0.0062(8)
C53 0.0447(9) 0.0393(9) 0.0436(10) 0.0030(7) -0.0056(7) -0.0067(7)
C54 0.0503(10) 0.0409(9) 0.0436(10) -0.0005(8) -0.0046(8) -0.0086(7)
C13 0.0489(9) 0.0436(9) 0.0401(10) -0.0046(8) -0.0009(7) -0.0035(7)
C89 0.0478(10) 0.0462(10) 0.0378(10) 0.0049(8) -0.0025(7) -0.0048(8)
C65 0.0453(9) 0.0437(9) 0.0423(10) -0.0047(8) -0.0042(7) -0.0023(7)
C90 0.0500(10) 0.0479(10) 0.0369(10) 0.0047(8) -0.0049(7) -0.0067(8)
C81 0.0549(10) 0.0467(10) 0.0373(10) 0.0072(8) -0.0035(8) -0.0034(8)
C12 0.0545(10) 0.0478(10) 0.0349(10) -0.0074(8) 0.0000(7) -0.0027(8)
C24 0.0515(10) 0.0433(9) 0.0393(10) -0.0021(8) -0.0054(7) -0.0054(8)
C64 0.0460(9) 0.0490(10) 0.0444(10) -0.0005(8) -0.0047(8) -0.0036(8)
C88 0.0495(10) 0.0542(11) 0.0393(10) 0.0076(8) -0.0034(8) -0.0092(8)
C14 0.0516(10) 0.0441(9) 0.0381(10) -0.0002(8) -0.0035(7) -0.0011(8)
C58 0.0452(9) 0.0401(9) 0.0508(11) -0.0010(8) -0.0083(8) -0.0066(7)
C16 0.0516(10) 0.0393(9) 0.0400(10) -0.0025(7) -0.0041(7) -0.0024(7)
C5 0.0543(10) 0.0437(10) 0.0463(11) -0.0057(8) -0.0053(8) -0.0025(8)
C76 0.0541(10) 0.0467(10) 0.0377(10) -0.0011(8) -0.0062(8) -0.0091(8)
C9 0.0532(10) 0.0464(10) 0.0408(10) 0.0005(8) -0.0060(8) -0.0044(8)
C56 0.0529(10) 0.0484(10) 0.0517(12) 0.0047(9) -0.0076(8) -0.0149(8)
C23 0.0618(11) 0.0529(11) 0.0413(11) -0.0088(8) -0.0081(8) -0.0051(9)
C37 0.0618(11) 0.0368(9) 0.0502(11) -0.0077(8) -0.0087(9) 0.0021(8)
C57 0.0547(10) 0.0387(9) 0.0593(12) 0.0038(8) -0.0109(9) -0.0113(8)
C60 0.0468(9) 0.0444(10) 0.0512(11) -0.0057(8) -0.0067(8) -0.0013(8)
C10 0.0653(11) 0.0512(11) 0.0338(10) -0.0033(8) -0.0060(8) 0.0036(9)
C21 0.0584(11) 0.0514(11) 0.0410(11) -0.0071(8) 0.0008(8) -0.0029(8)
C73 0.0659(12) 0.0503(11) 0.0395(11) -0.0071(8) -0.0041(8) 0.0050(9)
C68 0.0536(10) 0.0509(10) 0.0388(10) -0.0062(8) -0.0021(8) -0.0039(8)
C55 0.0557(10) 0.0485(10) 0.0452(11) -0.0024(8) -0.0008(8) -0.0101(8)
C75 0.0716(12) 0.0491(10) 0.0430(11) -0.0032(8) -0.0052(9) -0.0157(9)
C91 0.0629(12) 0.0509(11) 0.0509(12) 0.0064(9) -0.0057(9) 0.0055(9)
C17 0.0569(11) 0.0556(11) 0.0473(11) -0.0065(9) -0.0061(9) -0.0077(9)
C59 0.0573(11) 0.0378(9) 0.0622(13) -0.0063(9) -0.0012(9) -0.0053(8)
C6 0.0587(11) 0.0425(10) 0.0586(13) -0.0023(9) -0.0076(9) 0.0029(8)
C7 0.0569(11) 0.0483(10) 0.0530(12) 0.0048(9) -0.0093(9) -0.0035(8)
C38 0.0659(12) 0.0404(10) 0.0560(12) -0.0092(9) -0.0036(9) 0.0020(8)
C83 0.0605(12) 0.0530(11) 0.0475(11) 0.0070(9) -0.0064(9) -0.0149(9)
C47 0.0626(11) 0.0441(10) 0.0496(12) -0.0054(9) 0.0016(9) 0.0033(8)
C8 0.0628(11) 0.0547(11) 0.0396(10) 0.0036(8) -0.0082(8) -0.0042(9)
C22 0.0712(13) 0.0654(13) 0.0365(11) -0.0144(9) -0.0025(9) -0.0041(10)
C36 0.0718(13) 0.0403(10) 0.0625(13) -0.0162(9) -0.0154(10) 0.0019(9)
C28 0.0566(11) 0.0579(12) 0.0508(12) -0.0040(9) -0.0034(9) -0.0099(9)
C63 0.0566(11) 0.0606(12) 0.0479(12) -0.0004(9) 0.0018(9) -0.0025(9)
C74 0.0836(14) 0.0397(10) 0.0521(12) -0.0049(9) -0.0071(10) -0.0058(10)
C94 0.0568(11) 0.0529(11) 0.0600(13) -0.0007(9) -0.0128(9) -0.0060(9)
C61 0.0593(11) 0.0494(11) 0.0593(13) -0.0130(9) -0.0032(9) 0.0030(9)
C82 0.0690(13) 0.0425(10) 0.0565(13) 0.0026(9) -0.0077(9) -0.0081(9)
C87 0.0527(11) 0.0684(13) 0.0528(12) 0.0073(10) -0.0065(9) -0.0080(9)
C62 0.0591(11) 0.0659(13) 0.0523(12) -0.0090(10) 0.0010(9) 0.0009(10)
C77 0.0632(12) 0.0634(13) 0.0659(14) 0.0047(11) -0.0149(10) -0.0093(10)
C92 0.0521(11) 0.0745(14) 0.0584(13) 0.0043(11) -0.0095(9) 0.0045(10)
C95 0.0679(12) 0.0581(12) 0.0566(13) 0.0104(10) -0.0040(10) -0.0237(10)
C20 0.0651(13) 0.0730(14) 0.0525(13) -0.0129(11) 0.0105(10) -0.0053(11)
C18 0.0549(12) 0.0738(14) 0.0699(15) -0.0102(12) -0.0080(10) -0.0123(10)
C29 0.0727(9) 0.0600(9) 0.0635(9) -0.0111(7) 0.0006(7) -0.0010(7)
C43 0.0654(9) 0.0621(9) 0.0627(9) 0.0024(7) -0.0112(7) -0.0011(7)
C27 0.0531(11) 0.0688(14) 0.0745(16) -0.0044(11) -0.0095(10) -0.0136(10)
C25 0.0779(15) 0.0759(15) 0.0517(13) -0.0146(11) -0.0185(11) -0.0109(11)
C72 0.0779(15) 0.0653(14) 0.0559(14) -0.0100(11) -0.0084(11) 0.0175(12)
C35 0.0697(14) 0.0567(12) 0.0873(17) -0.0121(12) -0.0165(12) -0.0104(10)
C93 0.0531(12) 0.0731(14) 0.0726(15) -0.0010(12) -0.0160(10) -0.0094(10)
C86 0.0520(12) 0.0977(19) 0.0662(15) 0.0101(13) -0.0117(10) -0.0139(12)
C39 0.0661(13) 0.0574(12) 0.0781(16) -0.0094(11) -0.0033(11) -0.0057(10)
C19 0.0537(12) 0.0785(15) 0.0782(17) -0.0103(13) 0.0083(11) -0.0106(11)
C69 0.0577(12) 0.0703(14) 0.0699(15) -0.0093(11) -0.0086(10) -0.0092(10)
C84 0.0735(15) 0.0666(14) 0.0792(17) 0.0047(12) -0.0154(12) -0.0270(11)
C26 0.0705(14) 0.0785(15) 0.0738(16) -0.0132(12) -0.0245(12) -0.0158(11)
C31 0.0756(9) 0.0653(9) 0.0682(9) -0.0170(8) -0.0160(8) -0.0028(7)
C85 0.0716(15) 0.0894(18) 0.0777(17) 0.0057(14) -0.0160(12) -0.0341(13)
C99 0.0836(16) 0.0922(18) 0.0593(15) -0.0223(14) 0.0099(12) 0.0026(14)
C71 0.0652(14) 0.0977(19) 0.0686(16) -0.0099(14) -0.0129(11) 0.0211(14)
C80 0.0987(18) 0.0648(14) 0.0741(17) -0.0008(12) -0.0184(13) -0.0372(13)
C30 0.0894(10) 0.0752(10) 0.0702(10) -0.0152(8) -0.0120(8) -0.0013(8)
C52 0.0885(16) 0.0764(16) 0.0598(15) 0.0197(12) 0.0204(12) 0.0127(12)
C78 0.0651(14) 0.0964(19) 0.0909(19) 0.0062(15) -0.0270(13) -0.0214(13)
C51 0.124(2) 0.0717(15) 0.0661(16) -0.0226(13) -0.0491(15) 0.0233(14)
C70 0.0549(13) 0.0976(19) 0.0846(18) -0.0091(15) -0.0138(11) -0.0050(12)
C42 0.103(2) 0.0778(17) 0.0744(18) -0.0121(14) 0.0185(16) 0.0057(15)
C40 0.0690(15) 0.0723(16) 0.109(2) -0.0106(15) 0.0046(14) -0.0099(12)
C41 0.089(2) 0.0742(17) 0.105(2) -0.0084(16) 0.0339(18) -0.0024(14)
C79 0.0866(17) 0.098(2) 0.093(2) 0.0051(16) -0.0270(15) -0.0466(16)
C34 0.0801(16) 0.0775(17) 0.123(3) -0.0256(17) -0.0286(16) -0.0149(13)
C104 0.118(2) 0.097(2) 0.088(2) -0.0418(16) 0.0181(16) -0.0587(17)
C46 0.078(2) 0.0667(19) 0.0669(19) 0.0109(15) -0.0199(15) -0.0079(15)
C103 0.0862(17) 0.0715(16) 0.102(2) 0.0254(15) 0.0174(15) 0.0292(13)
C32 0.124(2) 0.0800(17) 0.089(2) -0.0405(15) -0.0506(18) 0.0106(16)
C33 0.094(2) 0.0871(19) 0.140(3) -0.043(2) -0.049(2) -0.0014(16)
C100 0.102(5) 0.202(11) 0.090(5) -0.101(7) -0.010(4) 0.021(5)
C101 0.075(4) 0.117(6) 0.087(4) -0.040(4) 0.016(3) 0.017(3)
C102 0.247(13) 0.109(6) 0.120(8) 0.003(5) 0.120(9) 0.017(8)
C97 0.130(4) 0.129(5) 0.061(3) 0.038(3) -0.022(3) -0.069(4)
C48 0.136(6) 0.061(3) 0.060(3) -0.001(2) -0.006(3) 0.035(3)
C49 0.086(4) 0.068(3) 0.124(6) 0.009(3) 0.043(4) 0.023(3)
C98 0.155(6) 0.070(3) 0.109(4) 0.021(3) 0.027(4) -0.046(3)
C50 0.130(5) 0.062(3) 0.144(7) -0.044(4) -0.047(5) 0.010(3)
C45 0.088(2) 0.0667(19) 0.086(2) 0.0066(15) -0.0165(16) -0.0013(15)
C44 0.084(2) 0.096(2) 0.091(2) -0.0007(17) -0.0198(16) -0.0033(16)
C96 0.069(2) 0.145(5) 0.100(4) 0.045(4) 0.005(2) -0.034(3)
C98A 0.091(6) 0.104(8) 0.114(9) 0.063(7) -0.010(6) -0.014(5)
C96A 0.100(7) 0.123(9) 0.089(7) 0.024(6) -0.008(5) -0.067(7)
C97A 0.171(12) 0.082(6) 0.076(7) 0.008(5) 0.038(7) -0.047(7)
C50A 0.136(8) 0.070(4) 0.079(5) -0.016(4) 0.016(5) 0.038(5)
C49A 0.090(6) 0.101(6) 0.176(11) -0.049(7) -0.054(6) 0.045(5)
C48A 0.124(6) 0.052(4) 0.134(9) -0.012(4) 0.030(6) -0.009(4)
C3 0.236(14) 0.093(6) 0.138(9) -0.037(6) 0.088(9) -0.009(8)
C1A 0.094(4) 0.142(6) 0.051(3) -0.021(3) 0.017(3) 0.017(4)
C1B 0.057(4) 0.276(15) 0.105(6) -0.048(8) 0.011(3) 0.009(5)
C46A 0.068(3) 0.072(3) 0.070(3) -0.0024(19) -0.0171(18) -0.0036(18)
C44A 0.096(4) 0.090(4) 0.093(4) -0.0046(19) -0.015(2) -0.007(2)
C45A 0.077(3) 0.075(3) 0.073(3) 0.0031(19) -0.0148(19) -0.0092(19)

loop_
_atom_type_symbol
_atom_type_description
_atom_type_scat_dispersion_real
_atom_type_scat_dispersion_imag
_atom_type_scat_source
C C 0.0181 0.0091 'International Tables Vol C Tables 4.2.6.8 and 6.1.1.4'
H H 0.0000 0.0000 'International Tables Vol C Tables 4.2.6.8 and 6.1.1.4'
O O 0.0492 0.0322 'International Tables Vol C Tables 4.2.6.8 and 6.1.1.4'

loop_
_geom_angle_atom_site_label_1
_geom_angle_atom_site_label_2
_geom_angle_atom_site_label_3
_geom_angle
_geom_angle_site_symmetry_1
_geom_angle_site_symmetry_3
_geom_angle_publ_flag
C2 O3 C4 119.21(14) . . ?
C53 O66 C65 119.11(13) . . ?
O3 C2 C1 114.16(15) . . ?
O3 C2 C11 123.37(15) . . ?
C11 C2 C1 122.47(16) . . ?
C2 C1 C15 120.57(15) . . ?
C14 C1 C2 117.93(16) . . ?
C14 C1 C15 121.50(15) . . ?
C2 C11 C12 116.94(16) . . ?
C2 C11 C10 121.53(15) . . ?
C12 C11 C10 121.48(16) . . ?
C24 C15 C1 120.30(15) . . ?
C24 C15 C16 120.18(16) . . ?
C16 C15 C1 119.49(15) . . ?
O3 C4 C5 113.92(16) . . ?
O3 C4 C9 123.20(16) . . ?
C9 C4 C5 122.87(17) . . ?
C76 C67 C54 120.39(15) . . ?
C76 C67 C68 119.77(16) . . ?
C68 C67 C54 119.81(16) . . ?
O66 C53 C54 114.67(15) . . ?
O66 C53 C58 122.66(16) . . ?
C58 C53 C54 122.67(16) . . ?
C53 C54 C67 120.29(15) . . ?
C55 C54 C67 122.15(16) . . ?
C55 C54 C53 117.56(16) . . ?
C12 C13 C14 116.97(16) . . ?
C12 C13 C47 121.53(16) . . ?
C14 C13 C47 121.49(17) . . ?
C90 C89 C64 119.69(16) . . ?
C88 C89 C90 120.06(17) . . ?
C88 C89 C64 120.22(15) . . ?
O66 C65 C64 114.00(15) . . ?
O66 C65 C60 123.56(16) . . ?
C60 C65 C64 122.44(17) . . ?
C89 C90 C81 119.68(16) . . ?
C89 C90 C94 122.55(17) . . ?
C94 C90 C81 117.76(16) . . ?
C90 C81 C91 118.73(17) . . ?
C82 C81 C90 119.47(16) . . ?
C82 C81 C91 121.81(18) . . ?
C13 C12 C11 123.37(16) . . ?
C15 C24 C23 119.88(16) . . ?
C15 C24 C28 122.87(17) . . ?
C28 C24 C23 117.25(17) . . ?
C65 C64 C89 119.76(16) . . ?
C63 C64 C89 122.22(17) . . ?
C63 C64 C65 118.01(17) . . ?
C89 C88 C83 119.50(16) . . ?
C89 C88 C87 122.68(18) . . ?
C87 C88 C83 117.80(18) . . ?
C1 C14 C13 122.31(17) . . ?
C53 C58 C57 116.60(17) . . ?
C53 C58 C59 122.40(16) . . ?
C57 C58 C59 120.99(16) . . ?
C15 C16 C21 119.43(16) . . ?
C15 C16 C17 122.81(17) . . ?
C17 C16 C21 117.75(16) . . ?
C4 C5 C37 118.62(16) . . ?
C6 C5 C4 117.80(18) . . ?
C6 C5 C37 123.57(17) . . ?
C67 C76 C75 119.97(16) . . ?
C67 C76 C77 122.64(18) . . ?
C77 C76 C75 117.39(17) . . ?
C4 C9 C10 121.77(16) . . ?
C4 C9 C8 116.69(17) . . ?
C8 C9 C10 121.50(17) . . ?
C57 C56 C55 117.03(17) . . ?
C57 C56 C95 122.15(17) . . ?
C55 C56 C95 120.82(18) . . ?
C22 C23 C24 119.02(17) . . ?
C22 C23 C25 122.11(19) . . ?
C25 C23 C24 118.87(18) . . ?
C38 C37 C5 120.38(17) . . ?
C36 C37 C5 118.57(17) . . ?
C36 C37 C38 120.81(19) . . ?
C56 C57 C58 123.71(17) . . ?
C65 C60 C59 121.47(16) . . ?
C65 C60 C61 116.86(17) . . ?
C61 C60 C59 121.67(17) . . ?
C11 C10 C9 110.22(15) . . ?
C11 C10 C52 108.20(16) . . ?
C9 C10 C52 107.90(16) . . ?
C51 C10 C11 109.90(17) . . ?
C51 C10 C9 110.35(16) . . ?
C51 C10 C52 110.2(2) . . ?
C22 C21 C16 119.48(17) . . ?
C22 C21 C20 122.11(19) . . ?
C20 C21 C16 118.40(18) . . ?
C74 C73 C68 119.39(17) . . ?
C74 C73 C72 121.9(2) . . ?
C72 C73 C68 118.73(19) . . ?
C67 C68 C73 119.66(17) . . ?
C67 C68 C69 122.94(18) . . ?
C69 C68 C73 117.38(18) . . ?
C54 C55 C56 122.42(17) . . ?
C74 C75 C76 119.15(17) . . ?
C74 C75 C80 122.3(2) . . ?
C80 C75 C76 118.54(19) . . ?
C92 C91 C81 121.2(2) . . ?
C18 C17 C16 121.52(19) . . ?
C58 C59 C60 110.73(15) . . ?
C58 C59 C104 109.74(16) . . ?
C58 C59 C103 108.71(18) . . ?
C60 C59 C104 108.12(19) . . ?
C60 C59 C103 109.35(16) . . ?
C103 C59 C104 110.2(2) . . ?
C5 C6 C7 122.25(18) . . ?
C6 C7 C43 120.14(18) . . ?
C8 C7 C6 117.21(17) . . ?
C8 C7 C43 122.61(19) . . ?
C37 C38 C29 118.43(19) . . ?
C37 C38 C39 123.0(2) . . ?
C39 C38 C29 118.55(19) . . ?
C82 C83 C88 119.24(17) . . ?
C82 C83 C84 122.0(2) . . ?
C84 C83 C88 118.73(19) . . ?
C48 C47 C13 113.5(2) . . ?
C48 C47 C49 108.4(4) . . ?
C48 C47 C50 107.1(4) . . ?
C49 C47 C13 109.6(2) . . ?
C49 C47 C50 108.9(4) . . ?
C50 C47 C13 109.2(2) . . ?
C50A C47 C13 112.8(3) . . ?
C50A C47 C49A 109.9(6) . . ?
C49A C47 C13 107.9(3) . . ?
C48A C47 C13 108.9(3) . . ?
C48A C47 C50A 108.7(6) . . ?
C48A C47 C49A 108.7(6) . . ?
C7 C8 C9 123.18(19) . . ?
C21 C22 C23 121.96(18) . . ?
C37 C36 C35 122.5(2) . . ?
C37 C36 C31 119.9(2) . . ?
C35 C36 C31 117.5(2) . . ?
C27 C28 C24 121.5(2) . . ?
C64 C63 C62 122.27(19) . . ?
C73 C74 C75 122.02(18) . . ?
C93 C94 C90 121.3(2) . . ?
C62 C61 C60 123.61(18) . . ?
C81 C82 C83 121.95(18) . . ?
C86 C87 C88 120.7(2) . . ?
C63 C62 C99 121.7(2) . . ?
C61 C62 C63 116.81(18) . . ?
C61 C62 C99 121.5(2) . . ?
C78 C77 C76 121.7(2) . . ?
C91 C92 C93 120.14(19) . . ?
C97 C95 C56 109.6(2) . . ?
C97 C95 C98 109.5(4) . . ?
C97 C95 C96 109.3(4) . . ?
C98 C95 C56 111.3(2) . . ?
C96 C95 C56 108.5(2) . . ?
C96 C95 C98 108.6(4) . . ?
C98A C95 C56 110.0(4) . . ?
C96A C95 C56 109.9(4) . . ?
C96A C95 C98A 107.6(7) . . ?
C96A C95 C97A 107.7(7) . . ?
C97A C95 C56 113.5(4) . . ?
C97A C95 C98A 107.9(8) . . ?
C19 C20 C21 121.6(2) . . ?
C17 C18 C19 120.7(2) . . ?
C30 C29 C38 119.0(2) . . ?
C30 C29 C42 123.2(3) . . ?
C42 C29 C38 117.7(2) . . ?
C7 C43 C46 112.3(2) . . ?
C7 C43 C45 109.7(2) . . ?
C7 C43 C46A 104.2(3) . . ?
C45 C43 C46 107.2(3) . . ?
C44 C43 C7 109.6(2) . . ?
C44 C43 C46 109.3(3) . . ?
C44 C43 C45 108.5(3) . . ?
C44A C43 C7 114.7(4) . . ?
C44A C43 C46A 105.7(5) . . ?
C45A C43 C7 111.4(4) . . ?
C45A C43 C46A 108.4(5) . . ?
C45A C43 C44A 111.7(6) . . ?
C28 C27 C26 120.8(2) . . ?
C26 C25 C23 121.5(2) . . ?
C71 C72 C73 121.8(2) . . ?
C34 C35 C36 121.9(3) . . ?
C94 C93 C92 120.9(2) . . ?
C87 C86 C85 121.2(2) . . ?
C40 C39 C38 120.6(2) . . ?
C20 C19 C18 120.11(19) . . ?
C70 C69 C68 121.1(2) . . ?
C85 C84 C83 121.5(2) . . ?
C25 C26 C27 120.1(2) . . ?
C36 C31 C32 118.5(2) . . ?
C30 C31 C36 118.5(2) . . ?
C30 C31 C32 123.0(3) . . ?
C84 C85 C86 120.0(2) . . ?
C62 C99 C100 107.6(4) . . ?
C62 C99 C101 106.2(3) . . ?
C62 C99 C1A 107.6(3) . . ?
C100 C99 C101 99.3(5) . . ?
C102 C99 C62 116.2(4) . . ?
C102 C99 C100 117.0(8) . . ?
C102 C99 C101 108.8(6) . . ?
C3 C99 C62 115.9(5) . . ?
C3 C99 C1A 102.3(7) . . ?
C3 C99 C1B 116.1(7) . . ?
C1B C99 C62 109.7(4) . . ?
C1B C99 C1A 103.8(6) . . ?
C72 C71 C70 119.8(2) . . ?
C79 C80 C75 121.5(2) . . ?
C29 C30 C31 123.2(2) . . ?
C77 C78 C79 120.6(2) . . ?
C69 C70 C71 121.1(2) . . ?
C41 C42 C29 121.9(3) . . ?
C39 C40 C41 120.6(3) . . ?
C42 C41 C40 120.6(2) . . ?
C80 C79 C78 120.3(2) . . ?
C35 C34 C33 120.7(3) . . ?
C33 C32 C31 120.9(3) . . ?
C32 C33 C34 120.5(3) . . ?

loop_
_geom_bond_atom_site_label_1
_geom_bond_atom_site_label_2
_geom_bond_distance
_geom_bond_site_symmetry_2
_geom_bond_publ_flag
O3 C2 1.370(2) . ?
O3 C4 1.374(2) . ?
O66 C53 1.373(2) . ?
O66 C65 1.375(2) . ?
C2 C1 1.393(2) . ?
C2 C11 1.384(2) . ?
C1 C15 1.497(2) . ?
C1 C14 1.385(2) . ?
C11 C12 1.392(2) . ?
C11 C10 1.528(2) . ?
C15 C24 1.403(2) . ?
C15 C16 1.412(2) . ?
C4 C5 1.393(2) . ?
C4 C9 1.379(3) . ?
C67 C54 1.503(2) . ?
C67 C76 1.408(2) . ?
C67 C68 1.410(3) . ?
C53 C54 1.395(2) . ?
C53 C58 1.386(2) . ?
C54 C55 1.389(2) . ?
C13 C12 1.387(2) . ?
C13 C14 1.394(2) . ?
C13 C47 1.535(2) . ?
C89 C90 1.410(2) . ?
C89 C64 1.489(2) . ?
C89 C88 1.408(3) . ?
C65 C64 1.396(2) . ?
C65 C60 1.382(2) . ?
C90 C81 1.426(3) . ?
C90 C94 1.424(3) . ?
C81 C91 1.430(3) . ?
C81 C82 1.386(3) . ?
C24 C23 1.439(3) . ?
C24 C28 1.429(3) . ?
C64 C63 1.387(3) . ?
C88 C83 1.434(3) . ?
C88 C87 1.428(3) . ?
C58 C57 1.399(2) . ?
C58 C59 1.515(3) . ?
C16 C21 1.435(3) . ?
C16 C17 1.416(3) . ?
C5 C37 1.490(3) . ?
C5 C6 1.386(3) . ?
C76 C75 1.434(3) . ?
C76 C77 1.423(3) . ?
C9 C10 1.531(3) . ?
C9 C8 1.399(3) . ?
C56 C57 1.375(3) . ?
C56 C55 1.396(3) . ?
C56 C95 1.538(3) . ?
C23 C22 1.390(3) . ?
C23 C25 1.423(3) . ?
C37 C38 1.409(3) . ?
C37 C36 1.405(3) . ?
C60 C59 1.522(3) . ?
C60 C61 1.392(3) . ?
C10 C52 1.546(3) . ?
C10 C51 1.527(3) . ?
C21 C22 1.387(3) . ?
C21 C20 1.427(3) . ?
C73 C68 1.437(3) . ?
C73 C74 1.382(3) . ?
C73 C72 1.423(3) . ?
C68 C69 1.423(3) . ?
C75 C74 1.387(3) . ?
C75 C80 1.426(3) . ?
C91 C92 1.345(3) . ?
C17 C18 1.356(3) . ?
C59 C104 1.536(3) . ?
C59 C103 1.534(3) . ?
C6 C7 1.391(3) . ?
C7 C8 1.387(3) . ?
C7 C43 1.531(3) . ?
C38 C29 1.447(3) . ?
C38 C39 1.418(3) . ?
C83 C82 1.387(3) . ?
C83 C84 1.423(3) . ?
C47 C48 1.508(5) . ?
C47 C49 1.523(5) . ?
C47 C50 1.528(5) . ?
C47 C50A 1.520(7) . ?
C47 C49A 1.528(7) . ?
C47 C48A 1.511(7) . ?
C36 C35 1.422(3) . ?
C36 C31 1.427(3) . ?
C28 C27 1.356(3) . ?
C63 C62 1.392(3) . ?
C94 C93 1.354(3) . ?
C61 C62 1.390(3) . ?
C87 C86 1.357(3) . ?
C62 C99 1.537(3) . ?
C77 C78 1.351(3) . ?
C92 C93 1.407(3) . ?
C95 C97 1.500(5) . ?
C95 C98 1.526(5) . ?
C95 C96 1.515(5) . ?
C95 C98A 1.537(8) . ?
C95 C96A 1.523(8) . ?
C95 C97A 1.524(9) . ?
C20 C19 1.342(3) . ?
C18 C19 1.408(3) . ?
C29 C30 1.379(3) . ?
C29 C42 1.424(3) . ?
C43 C46 1.559(5) . ?
C43 C45 1.554(5) . ?
C43 C44 1.478(5) . ?
C43 C46A 1.648(8) . ?
C43 C44A 1.482(9) . ?
C43 C45A 1.475(10) . ?
C27 C26 1.409(3) . ?
C25 C26 1.349(3) . ?
C72 C71 1.339(3) . ?
C35 C34 1.352(3) . ?
C86 C85 1.411(4) . ?
C39 C40 1.366(3) . ?
C69 C70 1.359(3) . ?
C84 C85 1.345(3) . ?
C31 C30 1.379(3) . ?
C31 C32 1.434(4) . ?
C99 C100 1.554(10) . ?
C99 C101 1.604(7) . ?
C99 C102 1.432(8) . ?
C99 C3 1.470(11) . ?
C99 C1A 1.586(7) . ?
C99 C1B 1.486(8) . ?
C71 C70 1.408(4) . ?
C80 C79 1.341(4) . ?
C78 C79 1.405(4) . ?
C42 C41 1.335(4) . ?
C40 C41 1.414(4) . ?
C34 C33 1.392(4) . ?
C32 C33 1.356(4) . ?
